data_2225372
loop_
_publ_author_name
'Crossland, Justin L.'
'Zakharov, Lev N.'
'Tyler, David R.'

_publ_section_title <i>trans</i>-Bis{1,2-bis[bis(2-methoxyethyl)phosphino]ethane}dichloridoiron(II)
_journal_coeditor_code SJ2718
_journal_issue 3
_journal_name_full 'Acta Crystallographica Section E'
_journal_page_first m256
_journal_paper_doi 10.1107/S1600536810003727
_journal_volume 66
_journal_year 2010
_chemical_formula_iupac '[Fe Cl2 (C14 H32 O4 P2)2]'
_chemical_formula_moiety 'C28 H64 Cl2 Fe O8 P4'
_chemical_formula_sum 'C28 H64 Cl2 Fe O8 P4'
_chemical_formula_weight 779.42
_chemical_name_systematic <i>trans</i>-Bis{1,2-bis[bis(2-methoxyethyl)phosphino]ethane}dichloridoiron(II)
_space_group_IT_number 14
_symmetry_cell_setting monoclinic
_symmetry_space_group_name_Hall '-P 2ybc'
_symmetry_space_group_name_H-M 'P 1 21/c 1'
_atom_sites_solution_hydrogens geom
_atom_sites_solution_primary direct
_atom_sites_solution_secondary difmap
_audit_creation_method SHELXTL
_cell_angle_alpha 90.00
_cell_angle_beta 100.1240(10)
_cell_angle_gamma 90.00
_cell_formula_units_Z 4
_cell_length_a 12.3417(7)
_cell_length_b 12.1825(7)
_cell_length_c 25.3621(15)
_cell_measurement_reflns_used 5483
_cell_measurement_temperature 173(2)
_cell_measurement_theta_max 27.00
_cell_measurement_theta_min 2.34
_cell_volume 3753.9(4)
_computing_cell_refinement 'SAINT (Bruker, 2000)'
_computing_data_collection 'SMART (Bruker, 2000)'
_computing_data_reduction 'SAINT (Bruker, 2000)'
_computing_molecular_graphics 'SHELXTL (Sheldrick, 2008)'
_computing_publication_material 'SHELXTL (Sheldrick, 2008)'
_computing_structure_refinement 'SHELXTL (Sheldrick, 2008)'
_computing_structure_solution 'SHELXTL (Sheldrick, 2008)'
_diffrn_ambient_temperature 173(2)
_diffrn_measured_fraction_theta_full 0.999
_diffrn_measured_fraction_theta_max 0.999
_diffrn_measurement_device_type 'Bruker APEX CCD area-detector'
_diffrn_measurement_method '\f and \w scans'
_diffrn_radiation_monochromator graphite
_diffrn_radiation_source 'fine-focus sealed tube'
_diffrn_radiation_type MoK\a
_diffrn_radiation_wavelength 0.71073
_diffrn_reflns_av_R_equivalents 0.0327
_diffrn_reflns_av_sigmaI/netI 0.0254
_diffrn_reflns_limit_h_max 15
_diffrn_reflns_limit_h_min -15
_diffrn_reflns_limit_k_max 15
_diffrn_reflns_limit_k_min -15
_diffrn_reflns_limit_l_max 32
_diffrn_reflns_limit_l_min -32
_diffrn_reflns_number 41489
_diffrn_reflns_theta_full 27.00
_diffrn_reflns_theta_max 27.00
_diffrn_reflns_theta_min 1.63
_diffrn_standards_number 0
_exptl_absorpt_coefficient_mu 0.757
_exptl_absorpt_correction_T_max 0.9350
_exptl_absorpt_correction_T_min 0.7936
_exptl_absorpt_correction_type multi-scan
_exptl_absorpt_process_details '(SADABS; Sheldrick, 1995)'
_exptl_crystal_colour Light_Green
_exptl_crystal_density_diffrn 1.379
_exptl_crystal_density_method 'not measured'
_exptl_crystal_description Block
_exptl_crystal_F_000 1664
_exptl_crystal_size_max 0.32
_exptl_crystal_size_mid 0.19
_exptl_crystal_size_min 0.09
_refine_diff_density_max 1.699
_refine_diff_density_min -0.524
_refine_ls_extinction_method none
_refine_ls_goodness_of_fit_ref 1.028
_refine_ls_hydrogen_treatment constr
_refine_ls_matrix_type full
_refine_ls_number_parameters 388
_refine_ls_number_reflns 8193
_refine_ls_number_restraints 0
_refine_ls_restrained_S_all 1.028
_refine_ls_R_factor_all 0.0416
_refine_ls_R_factor_gt 0.0340
_refine_ls_shift/su_max 0.001
_refine_ls_shift/su_mean 0.000
_refine_ls_structure_factor_coef Fsqd
_refine_ls_weighting_details 'calc w=1/[\s^2^(Fo^2^)+(0.0481P)^2^+2.6254P] where P=(Fo^2^+2Fc^2^)/3'
_refine_ls_weighting_scheme calc
_refine_ls_wR_factor_gt 0.0876
_refine_ls_wR_factor_ref 0.0941
_reflns_number_gt 7057
_reflns_number_total 8193
_reflns_threshold_expression I>2\s(I)
_cod_data_source_file sj2718.cif
_cod_data_source_block I
_cod_original_sg_symbol_H-M 'P 21/c'
_cod_database_code 2225372
_cod_database_fobs_code 2225372

loop_
_symmetry_equiv_pos_as_xyz
'x, y, z'
'-x, y+1/2, -z+1/2'
'-x, -y, -z'
'x, -y-1/2, z-1/2'

loop_
_atom_site_type_symbol
_atom_site_label
_atom_site_fract_x
_atom_site_fract_y
_atom_site_fract_z
_atom_site_U_iso_or_equiv
_atom_site_adp_type
_atom_site_calc_flag
_atom_site_refinement_flags
_atom_site_occupancy
_atom_site_disorder_assembly
_atom_site_disorder_group
Fe Fe1 0.22245(2) 0.97476(2) 0.194352(10) 0.01452(8) Uani d . 1 . .
Cl Cl1 0.08642(4) 0.83773(4) 0.187910(19) 0.02216(11) Uani d . 1 . .
Cl Cl2 0.35615(4) 1.11358(4) 0.200262(19) 0.02214(11) Uani d . 1 . .
P P1 0.30134(4) 0.87521(4) 0.136197(19) 0.01708(11) Uani d . 1 . .
P P2 0.33088(4) 0.87234(4) 0.257867(19) 0.01768(11) Uani d . 1 . .
P P3 0.13372(4) 1.06472(4) 0.253109(19) 0.01742(11) Uani d . 1 . .
P P4 0.11197(4) 1.07416(4) 0.130031(19) 0.01745(11) Uani d . 1 . .
O O1 0.19237(15) 0.71639(14) -0.00460(6) 0.0400(4) Uani d . 1 . .
O O2 0.54120(13) 1.03024(14) 0.07202(7) 0.0341(4) Uani d . 1 . .
O O3 0.26896(14) 0.60274(13) 0.26502(7) 0.0352(4) Uani d . 1 . .
O O4 0.57019(19) 0.95126(18) 0.38323(9) 0.0639(6) Uani d . 1 . .
O O5 0.27939(14) 1.12839(14) 0.37116(6) 0.0341(4) Uani d . 1 . .
O O6 -0.03861(15) 0.96739(14) 0.36821(7) 0.0377(4) Uani d . 1 . .
O O7 -0.18270(12) 0.98052(14) 0.03537(6) 0.0315(4) Uani d . 1 . .
O O8 0.15366(13) 1.29630(13) 0.01486(6) 0.0295(3) Uani d . 1 . .
C C1 0.35201(17) 0.74704(16) 0.17059(8) 0.0217(4) Uani d . 1 . .
H H1A 0.2895 0.6989 0.1748 0.026 Uiso calc R 1 . .
H H1B 0.4001 0.7071 0.1497 0.026 Uiso calc R 1 . .
C C2 0.41655(16) 0.77930(17) 0.22520(8) 0.0213(4) Uani d . 1 . .
H H2A 0.4858 0.8165 0.2209 0.026 Uiso calc R 1 . .
H H2B 0.4355 0.7130 0.2475 0.026 Uiso calc R 1 . .
C C3 0.00598(16) 1.12040(17) 0.21359(8) 0.0217(4) Uani d . 1 . .
H H3A -0.0480 1.0606 0.2034 0.026 Uiso calc R 1 . .
H H3B -0.0269 1.1751 0.2350 0.026 Uiso calc R 1 . .
C C4 0.03478(17) 1.17450(17) 0.16345(8) 0.0222(4) Uani d . 1 . .
H H4A 0.0801 1.2408 0.1734 0.027 Uiso calc R 1 . .
H H4B -0.0333 1.1967 0.1390 0.027 Uiso calc R 1 . .
C C5 0.21964(16) 0.82790(17) 0.07278(8) 0.0214(4) Uani d . 1 . .
H H5A 0.1470 0.8038 0.0800 0.026 Uiso calc R 1 . .
H H5B 0.2066 0.8916 0.0483 0.026 Uiso calc R 1 . .
C C6 0.26683(17) 0.73570(17) 0.04360(8) 0.0245(4) Uani d . 1 . .
H H6A 0.3398 0.7568 0.0358 0.029 Uiso calc R 1 . .
H H6B 0.2756 0.6685 0.0659 0.029 Uiso calc R 1 . .
C C7 0.2245(3) 0.6320(2) -0.03610(11) 0.0463(7) Uani d . 1 . .
H H7A 0.1692 0.6236 -0.0687 0.069 Uiso calc R 1 . .
H H7B 0.2310 0.5632 -0.0158 0.069 Uiso calc R 1 . .
H H7C 0.2957 0.6503 -0.0459 0.069 Uiso calc R 1 . .
C C8 0.43141(16) 0.92093(18) 0.11705(8) 0.0241(4) Uani d . 1 . .
H H8A 0.4839 0.9362 0.1505 0.029 Uiso calc R 1 . .
H H8B 0.4615 0.8584 0.0993 0.029 Uiso calc R 1 . .
C C9 0.43092(18) 1.01955(19) 0.08110(9) 0.0274(5) Uani d . 1 . .
H H9A 0.3796 1.0081 0.0469 0.033 Uiso calc R 1 . .
H H9B 0.4081 1.0862 0.0987 0.033 Uiso calc R 1 . .
C C10 0.5572(2) 1.1256(2) 0.04272(10) 0.0396(6) Uani d . 1 . .
H H10A 0.6340 1.1288 0.0375 0.059 Uiso calc R 1 . .
H H10B 0.5405 1.1906 0.0625 0.059 Uiso calc R 1 . .
H H10C 0.5084 1.1234 0.0078 0.059 Uiso calc R 1 . .
C C11 0.26345(18) 0.78176(18) 0.30135(9) 0.0267(5) Uani d . 1 . .
H H11A 0.2683 0.8187 0.3365 0.032 Uiso calc R 1 . .
H H11B 0.1844 0.7774 0.2854 0.032 Uiso calc R 1 . .
C C12 0.30510(19) 0.66529(18) 0.31191(9) 0.0305(5) Uani d . 1 . .
H H12A 0.3865 0.6648 0.3207 0.037 Uiso calc R 1 . .
H H12B 0.2758 0.6336 0.3425 0.037 Uiso calc R 1 . .
C C13 0.3024(3) 0.4922(2) 0.27114(13) 0.0592(9) Uani d . 1 . .
H H13A 0.2757 0.4521 0.2379 0.089 Uiso calc R 1 . .
H H13B 0.2719 0.4590 0.3005 0.089 Uiso calc R 1 . .
H H13C 0.3830 0.4885 0.2793 0.089 Uiso calc R 1 . .
C C14 0.43117(18) 0.94582(18) 0.30686(9) 0.0277(5) Uani d . 1 . .
H H14A 0.4756 0.9927 0.2869 0.033 Uiso calc R 1 . .
H H14B 0.3900 0.9954 0.3272 0.033 Uiso calc R 1 . .
C C15 0.5095(2) 0.8796(2) 0.34673(10) 0.0425(6) Uani d . 1 . .
H H15A 0.4679 0.8278 0.3657 0.051 Uiso calc R 1 . .
H H15B 0.5594 0.8367 0.3281 0.051 Uiso calc R 1 . .
C C16 0.6081(3) 0.9017(3) 0.43294(12) 0.0707(10) Uani d . 1 . .
H H16A 0.6508 0.9551 0.4570 0.106 Uiso calc R 1 . .
H H16B 0.6549 0.8388 0.4280 0.106 Uiso calc R 1 . .
H H16C 0.5452 0.8767 0.4485 0.106 Uiso calc R 1 . .
C C17 0.18716(18) 1.19478(17) 0.28572(8) 0.0245(4) Uani d . 1 . .
H H17A 0.1977 1.2466 0.2570 0.029 Uiso calc R 1 . .
H H17B 0.1287 1.2259 0.3034 0.029 Uiso calc R 1 . .
C C18 0.29249(18) 1.19403(18) 0.32654(8) 0.0263(4) Uani d . 1 . .
H H18A 0.3533 1.1646 0.3100 0.032 Uiso calc R 1 . .
H H18B 0.3117 1.2700 0.3386 0.032 Uiso calc R 1 . .
C C19 0.3712(2) 1.1381(2) 0.41344(9) 0.0408(6) Uani d . 1 . .
H H19A 0.3596 1.0917 0.4435 0.061 Uiso calc R 1 . .
H H19B 0.3792 1.2147 0.4252 0.061 Uiso calc R 1 . .
H H19C 0.4380 1.1145 0.4007 0.061 Uiso calc R 1 . .
C C20 0.08209(18) 0.98752(17) 0.30572(8) 0.0233(4) Uani d . 1 . .
H H20A 0.0556 0.9153 0.2908 0.028 Uiso calc R 1 . .
H H20B 0.1447 0.9737 0.3352 0.028 Uiso calc R 1 . .
C C21 -0.00960(18) 1.04069(18) 0.32942(9) 0.0263(5) Uani d . 1 . .
H H21A 0.0156 1.1115 0.3464 0.032 Uiso calc R 1 . .
H H21B -0.0740 1.0548 0.3010 0.032 Uiso calc R 1 . .
C C22 -0.1338(2) 1.0037(2) 0.38722(10) 0.0391(6) Uani d . 1 . .
H H22A -0.1518 0.9515 0.4138 0.059 Uiso calc R 1 . .
H H22B -0.1956 1.0084 0.3572 0.059 Uiso calc R 1 . .
H H22C -0.1199 1.0761 0.4038 0.059 Uiso calc R 1 . .
C C23 0.00492(16) 0.99868(17) 0.08353(8) 0.0228(4) Uani d . 1 . .
H H23A 0.0312 0.9902 0.0491 0.027 Uiso calc R 1 . .
H H23B -0.0010 0.9241 0.0983 0.027 Uiso calc R 1 . .
C C24 -0.11012(17) 1.04770(19) 0.07170(9) 0.0262(4) Uani d . 1 . .
H H24A -0.1391 1.0552 0.1055 0.031 Uiso calc R 1 . .
H H24B -0.1066 1.1218 0.0561 0.031 Uiso calc R 1 . .
C C25 -0.2284(2) 0.8934(2) 0.06156(10) 0.0376(6) Uani d . 1 . .
H H25A -0.2776 0.8497 0.0350 0.056 Uiso calc R 1 . .
H H25B -0.2702 0.9237 0.0877 0.056 Uiso calc R 1 . .
H H25C -0.1691 0.8466 0.0800 0.056 Uiso calc R 1 . .
C C26 0.17307(17) 1.16139(17) 0.08401(8) 0.0228(4) Uani d . 1 . .
H H26A 0.2262 1.2118 0.1055 0.027 Uiso calc R 1 . .
H H26B 0.2150 1.1140 0.0631 0.027 Uiso calc R 1 . .
C C27 0.09244(18) 1.22924(18) 0.04524(9) 0.0262(5) Uani d . 1 . .
H H27A 0.0422 1.1805 0.0211 0.031 Uiso calc R 1 . .
H H27B 0.0477 1.2758 0.0652 0.031 Uiso calc R 1 . .
C C28 0.0831(2) 1.3495(2) -0.02759(10) 0.0394(6) Uani d . 1 . .
H H28A 0.1271 1.3948 -0.0478 0.059 Uiso calc R 1 . .
H H28B 0.0310 1.3961 -0.0129 0.059 Uiso calc R 1 . .
H H28C 0.0426 1.2943 -0.0514 0.059 Uiso calc R 1 . .

loop_
_atom_site_aniso_label
_atom_site_aniso_U_11
_atom_site_aniso_U_22
_atom_site_aniso_U_33
_atom_site_aniso_U_12
_atom_site_aniso_U_13
_atom_site_aniso_U_23
Fe1 0.01472(14) 0.01411(14) 0.01440(14) -0.00007(10) 0.00165(10) 0.00078(10)
Cl1 0.0221(2) 0.0208(2) 0.0230(2) -0.00560(18) 0.00258(18) 0.00148(18)
Cl2 0.0229(2) 0.0229(2) 0.0202(2) -0.00762(18) 0.00275(18) -0.00048(18)
P1 0.0166(2) 0.0176(2) 0.0168(2) 0.00109(18) 0.00235(18) -0.00022(18)
P2 0.0182(2) 0.0183(2) 0.0160(2) 0.00186(19) 0.00133(19) 0.00167(18)
P3 0.0191(2) 0.0169(2) 0.0163(2) 0.00138(19) 0.00322(19) 0.00023(18)
P4 0.0183(2) 0.0175(2) 0.0160(2) 0.00196(19) 0.00166(18) 0.00139(18)
O1 0.0503(11) 0.0377(10) 0.0264(8) 0.0136(8) -0.0088(8) -0.0137(7)
O2 0.0260(8) 0.0392(9) 0.0398(9) -0.0014(7) 0.0135(7) 0.0062(7)
O3 0.0346(9) 0.0241(8) 0.0437(10) 0.0014(7) -0.0018(7) 0.0085(7)
O4 0.0736(15) 0.0545(13) 0.0500(13) -0.0061(11) -0.0268(11) -0.0005(10)
O5 0.0364(9) 0.0427(10) 0.0219(8) -0.0054(7) 0.0012(7) 0.0022(7)
O6 0.0466(10) 0.0339(9) 0.0398(10) 0.0134(8) 0.0277(8) 0.0145(7)
O7 0.0244(8) 0.0394(9) 0.0278(8) -0.0064(7) -0.0036(6) 0.0024(7)
O8 0.0307(8) 0.0320(8) 0.0246(8) -0.0033(7) 0.0017(6) 0.0117(6)
C1 0.0250(10) 0.0188(10) 0.0207(10) 0.0052(8) 0.0028(8) 0.0005(8)
C2 0.0187(10) 0.0227(10) 0.0220(10) 0.0053(8) 0.0025(8) 0.0028(8)
C3 0.0197(10) 0.0243(10) 0.0211(10) 0.0065(8) 0.0039(8) 0.0004(8)
C4 0.0236(10) 0.0206(10) 0.0214(10) 0.0055(8) 0.0014(8) 0.0012(8)
C5 0.0214(10) 0.0231(10) 0.0189(10) 0.0025(8) 0.0011(8) -0.0026(8)
C6 0.0275(11) 0.0246(11) 0.0212(10) 0.0006(9) 0.0037(8) -0.0025(8)
C7 0.0630(18) 0.0407(15) 0.0338(14) 0.0007(13) 0.0046(13) -0.0168(11)
C8 0.0185(10) 0.0291(11) 0.0253(11) 0.0011(8) 0.0056(8) -0.0006(9)
C9 0.0239(11) 0.0335(12) 0.0262(11) 0.0010(9) 0.0084(9) 0.0023(9)
C10 0.0457(15) 0.0380(14) 0.0393(14) -0.0083(11) 0.0187(12) 0.0014(11)
C11 0.0253(11) 0.0299(12) 0.0258(11) 0.0038(9) 0.0074(9) 0.0096(9)
C12 0.0298(12) 0.0294(12) 0.0323(12) 0.0027(9) 0.0057(9) 0.0131(9)
C13 0.081(2) 0.0315(15) 0.062(2) 0.0152(15) 0.0033(17) 0.0078(14)
C14 0.0305(12) 0.0256(11) 0.0232(11) 0.0013(9) -0.0056(9) -0.0031(9)
C15 0.0469(15) 0.0352(14) 0.0361(14) 0.0069(11) -0.0184(11) -0.0024(11)
C16 0.084(3) 0.079(2) 0.0369(16) 0.004(2) -0.0216(16) 0.0008(16)
C17 0.0288(11) 0.0191(10) 0.0256(11) 0.0014(8) 0.0049(9) -0.0036(8)
C18 0.0327(12) 0.0220(10) 0.0239(11) -0.0015(9) 0.0036(9) -0.0031(8)
C19 0.0482(15) 0.0464(15) 0.0239(12) -0.0013(12) -0.0041(11) -0.0022(11)
C20 0.0289(11) 0.0212(10) 0.0207(10) 0.0035(8) 0.0075(8) 0.0027(8)
C21 0.0296(11) 0.0262(11) 0.0251(11) 0.0060(9) 0.0102(9) 0.0056(9)
C22 0.0386(14) 0.0470(15) 0.0361(13) 0.0066(12) 0.0183(11) 0.0061(11)
C23 0.0222(10) 0.0234(10) 0.0206(10) 0.0021(8) -0.0026(8) -0.0019(8)
C24 0.0214(10) 0.0299(11) 0.0256(11) 0.0013(9) -0.0008(8) 0.0009(9)
C25 0.0300(13) 0.0387(14) 0.0448(15) -0.0063(10) 0.0083(11) -0.0005(11)
C26 0.0230(10) 0.0253(10) 0.0201(10) 0.0031(8) 0.0033(8) 0.0070(8)
C27 0.0263(11) 0.0274(11) 0.0245(11) 0.0011(9) 0.0030(8) 0.0080(9)
C28 0.0464(15) 0.0368(14) 0.0329(13) 0.0002(11) 0.0009(11) 0.0169(11)

loop_
_atom_type_symbol
_atom_type_description
_atom_type_scat_dispersion_real
_atom_type_scat_dispersion_imag
_atom_type_scat_source
C C 0.0033 0.0016 'International Tables Vol C Tables 4.2.6.8 and 6.1.1.4'
H H 0.0000 0.0000 'International Tables Vol C Tables 4.2.6.8 and 6.1.1.4'
O O 0.0106 0.0060 'International Tables Vol C Tables 4.2.6.8 and 6.1.1.4'
P P 0.1023 0.0942 'International Tables Vol C Tables 4.2.6.8 and 6.1.1.4'
Cl Cl 0.1484 0.1585 'International Tables Vol C Tables 4.2.6.8 and 6.1.1.4'
Fe Fe 0.3463 0.8444 'International Tables Vol C Tables 4.2.6.8 and 6.1.1.4'

loop_
_geom_angle_atom_site_label_1
_geom_angle_atom_site_label_2
_geom_angle_atom_site_label_3
_geom_angle_site_symmetry_1
_geom_angle_site_symmetry_3
_geom_angle
_geom_angle_publ_flag
P1 Fe1 P2 . . 84.29(2) ?
P1 Fe1 P3 . . 175.71(2) y
P2 Fe1 P3 . . 95.23(2) ?
P1 Fe1 P4 . . 95.17(2) ?
P2 Fe1 P4 . . 178.82(2) y
P3 Fe1 P4 . . 85.23(2) ?
P1 Fe1 Cl2 . . 92.85(2) ?
P2 Fe1 Cl2 . . 91.75(2) ?
P3 Fe1 Cl2 . . 91.43(2) ?
P4 Fe1 Cl2 . . 89.33(2) ?
P1 Fe1 Cl1 . . 87.59(2) ?
P2 Fe1 Cl1 . . 89.07(2) ?
P3 Fe1 Cl1 . . 88.14(2) ?
P4 Fe1 Cl1 . . 89.85(2) ?
Cl2 Fe1 Cl1 . . 179.11(2) y
C5 P1 C8 . . 103.52(10) ?
C5 P1 C1 . . 103.72(9) ?
C8 P1 C1 . . 98.16(10) ?
C5 P1 Fe1 . . 120.51(7) ?
C8 P1 Fe1 . . 120.35(7) ?
C1 P1 Fe1 . . 107.17(7) ?
C14 P2 C2 . . 103.50(10) ?
C14 P2 C11 . . 102.01(11) ?
C2 P2 C11 . . 104.70(10) ?
C14 P2 Fe1 . . 117.16(7) ?
C2 P2 Fe1 . . 109.34(6) ?
C11 P2 Fe1 . . 118.47(7) ?
C20 P3 C3 . . 102.18(10) ?
C20 P3 C17 . . 104.79(10) ?
C3 P3 C17 . . 97.55(10) ?
C20 P3 Fe1 . . 119.80(7) ?
C3 P3 Fe1 . . 106.55(7) ?
C17 P3 Fe1 . . 121.90(7) ?
C26 P4 C4 . . 102.21(9) ?
C26 P4 C23 . . 102.07(10) ?
C4 P4 C23 . . 104.67(9) ?
C26 P4 Fe1 . . 120.08(7) ?
C4 P4 Fe1 . . 108.37(6) ?
C23 P4 Fe1 . . 117.48(7) ?
C7 O1 C6 . . 114.15(19) ?
C10 O2 C9 . . 112.74(18) ?
C13 O3 C12 . . 112.2(2) ?
C15 O4 C16 . . 112.6(2) ?
C18 O5 C19 . . 111.58(18) ?
C22 O6 C21 . . 111.39(17) ?
C25 O7 C24 . . 112.52(17) ?
C28 O8 C27 . . 111.06(17) ?
C2 C1 P1 . . 106.94(14) ?
C2 C1 H1A . . 110.3 ?
P1 C1 H1A . . 110.3 ?
C2 C1 H1B . . 110.3 ?
P1 C1 H1B . . 110.3 ?
H1A C1 H1B . . 108.6 ?
C1 C2 P2 . . 108.53(13) ?
C1 C2 H2A . . 110.0 ?
P2 C2 H2A . . 110.0 ?
C1 C2 H2B . . 110.0 ?
P2 C2 H2B . . 110.0 ?
H2A C2 H2B . . 108.4 ?
C4 C3 P3 . . 108.03(14) ?
C4 C3 H3A . . 110.1 ?
P3 C3 H3A . . 110.1 ?
C4 C3 H3B . . 110.1 ?
P3 C3 H3B . . 110.1 ?
H3A C3 H3B . . 108.4 ?
C3 C4 P4 . . 108.11(13) ?
C3 C4 H4A . . 110.1 ?
P4 C4 H4A . . 110.1 ?
C3 C4 H4B . . 110.1 ?
P4 C4 H4B . . 110.1 ?
H4A C4 H4B . . 108.4 ?
C6 C5 P1 . . 117.48(14) ?
C6 C5 H5A . . 107.9 ?
P1 C5 H5A . . 107.9 ?
C6 C5 H5B . . 107.9 ?
P1 C5 H5B . . 107.9 ?
H5A C5 H5B . . 107.2 ?
O1 C6 C5 . . 107.35(16) ?
O1 C6 H6A . . 110.2 ?
C5 C6 H6A . . 110.2 ?
O1 C6 H6B . . 110.2 ?
C5 C6 H6B . . 110.2 ?
H6A C6 H6B . . 108.5 ?
O1 C7 H7A . . 109.5 ?
O1 C7 H7B . . 109.5 ?
H7A C7 H7B . . 109.5 ?
O1 C7 H7C . . 109.5 ?
H7A C7 H7C . . 109.5 ?
H7B C7 H7C . . 109.5 ?
C9 C8 P1 . . 119.28(15) ?
C9 C8 H8A . . 107.5 ?
P1 C8 H8A . . 107.5 ?
C9 C8 H8B . . 107.5 ?
P1 C8 H8B . . 107.5 ?
H8A C8 H8B . . 107.0 ?
O2 C9 C8 . . 105.55(17) ?
O2 C9 H9A . . 110.6 ?
C8 C9 H9A . . 110.6 ?
O2 C9 H9B . . 110.6 ?
C8 C9 H9B . . 110.6 ?
H9A C9 H9B . . 108.8 ?
O2 C10 H10A . . 109.5 ?
O2 C10 H10B . . 109.5 ?
H10A C10 H10B . . 109.5 ?
O2 C10 H10C . . 109.5 ?
H10A C10 H10C . . 109.5 ?
H10B C10 H10C . . 109.5 ?
C12 C11 P2 . . 119.17(15) ?
C12 C11 H11A . . 107.5 ?
P2 C11 H11A . . 107.5 ?
C12 C11 H11B . . 107.5 ?
P2 C11 H11B . . 107.5 ?
H11A C11 H11B . . 107.0 ?
O3 C12 C11 . . 107.94(18) ?
O3 C12 H12A . . 110.1 ?
C11 C12 H12A . . 110.1 ?
O3 C12 H12B . . 110.1 ?
C11 C12 H12B . . 110.1 ?
H12A C12 H12B . . 108.4 ?
O3 C13 H13A . . 109.5 ?
O3 C13 H13B . . 109.5 ?
H13A C13 H13B . . 109.5 ?
O3 C13 H13C . . 109.5 ?
H13A C13 H13C . . 109.5 ?
H13B C13 H13C . . 109.5 ?
C15 C14 P2 . . 118.23(16) ?
C15 C14 H14A . . 107.8 ?
P2 C14 H14A . . 107.8 ?
C15 C14 H14B . . 107.8 ?
P2 C14 H14B . . 107.8 ?
H14A C14 H14B . . 107.1 ?
O4 C15 C14 . . 108.5(2) ?
O4 C15 H15A . . 110.0 ?
C14 C15 H15A . . 110.0 ?
O4 C15 H15B . . 110.0 ?
C14 C15 H15B . . 110.0 ?
H15A C15 H15B . . 108.4 ?
O4 C16 H16A . . 109.5 ?
O4 C16 H16B . . 109.5 ?
H16A C16 H16B . . 109.5 ?
O4 C16 H16C . . 109.5 ?
H16A C16 H16C . . 109.5 ?
H16B C16 H16C . . 109.5 ?
C18 C17 P3 . . 119.71(15) ?
C18 C17 H17A . . 107.4 ?
P3 C17 H17A . . 107.4 ?
C18 C17 H17B . . 107.4 ?
P3 C17 H17B . . 107.4 ?
H17A C17 H17B . . 106.9 ?
O5 C18 C17 . . 110.17(18) ?
O5 C18 H18A . . 109.6 ?
C17 C18 H18A . . 109.6 ?
O5 C18 H18B . . 109.6 ?
C17 C18 H18B . . 109.6 ?
H18A C18 H18B . . 108.1 ?
O5 C19 H19A . . 109.5 ?
O5 C19 H19B . . 109.5 ?
H19A C19 H19B . . 109.5 ?
O5 C19 H19C . . 109.5 ?
H19A C19 H19C . . 109.5 ?
H19B C19 H19C . . 109.5 ?
C21 C20 P3 . . 116.59(14) ?
C21 C20 H20A . . 108.1 ?
P3 C20 H20A . . 108.1 ?
C21 C20 H20B . . 108.1 ?
P3 C20 H20B . . 108.1 ?
H20A C20 H20B . . 107.3 ?
O6 C21 C20 . . 107.60(17) ?
O6 C21 H21A . . 110.2 ?
C20 C21 H21A . . 110.2 ?
O6 C21 H21B . . 110.2 ?
C20 C21 H21B . . 110.2 ?
H21A C21 H21B . . 108.5 ?
O6 C22 H22A . . 109.5 ?
O6 C22 H22B . . 109.5 ?
H22A C22 H22B . . 109.5 ?
O6 C22 H22C . . 109.5 ?
H22A C22 H22C . . 109.5 ?
H22B C22 H22C . . 109.5 ?
C24 C23 P4 . . 117.85(15) ?
C24 C23 H23A . . 107.8 ?
P4 C23 H23A . . 107.8 ?
C24 C23 H23B . . 107.8 ?
P4 C23 H23B . . 107.8 ?
H23A C23 H23B . . 107.2 ?
O7 C24 C23 . . 111.16(18) ?
O7 C24 H24A . . 109.4 ?
C23 C24 H24A . . 109.4 ?
O7 C24 H24B . . 109.4 ?
C23 C24 H24B . . 109.4 ?
H24A C24 H24B . . 108.0 ?
O7 C25 H25A . . 109.5 ?
O7 C25 H25B . . 109.5 ?
H25A C25 H25B . . 109.5 ?
O7 C25 H25C . . 109.5 ?
H25A C25 H25C . . 109.5 ?
H25B C25 H25C . . 109.5 ?
C27 C26 P4 . . 115.60(14) ?
C27 C26 H26A . . 108.4 ?
P4 C26 H26A . . 108.4 ?
C27 C26 H26B . . 108.4 ?
P4 C26 H26B . . 108.4 ?
H26A C26 H26B . . 107.4 ?
O8 C27 C26 . . 108.24(16) ?
O8 C27 H27A . . 110.1 ?
C26 C27 H27A . . 110.1 ?
O8 C27 H27B . . 110.1 ?
C26 C27 H27B . . 110.1 ?
H27A C27 H27B . . 108.4 ?
O8 C28 H28A . . 109.5 ?
O8 C28 H28B . . 109.5 ?
H28A C28 H28B . . 109.5 ?
O8 C28 H28C . . 109.5 ?
H28A C28 H28C . . 109.5 ?
H28B C28 H28C . . 109.5 ?

loop_
_geom_bond_atom_site_label_1
_geom_bond_atom_site_label_2
_geom_bond_site_symmetry_2
_geom_bond_distance
_geom_bond_publ_flag
Fe1 P1 . 2.2581(6) y
Fe1 P2 . 2.2770(5) y
Fe1 P3 . 2.2792(6) y
Fe1 P4 . 2.2814(5) y
Fe1 Cl2 . 2.3491(5) y
Fe1 Cl1 . 2.3529(5) y
P1 C5 . 1.835(2) ?
P1 C8 . 1.843(2) ?
P1 C1 . 1.843(2) ?
P2 C14 . 1.827(2) ?
P2 C2 . 1.843(2) ?
P2 C11 . 1.857(2) ?
P3 C20 . 1.836(2) ?
P3 C3 . 1.842(2) ?
P3 C17 . 1.854(2) ?
P4 C26 . 1.836(2) ?
P4 C4 . 1.845(2) ?
P4 C23 . 1.853(2) ?
O1 C7 . 1.401(3) ?
O1 C6 . 1.414(2) ?
O2 C10 . 1.411(3) ?
O2 C9 . 1.426(3) ?
O3 C13 . 1.409(3) ?
O3 C12 . 1.417(3) ?
O4 C15 . 1.391(3) ?
O4 C16 . 1.402(4) ?
O5 C18 . 1.418(3) ?
O5 C19 . 1.421(3) ?
O6 C22 . 1.417(3) ?
O6 C21 . 1.420(3) ?
O7 C25 . 1.421(3) ?
O7 C24 . 1.425(3) ?
O8 C28 . 1.417(3) ?
O8 C27 . 1.427(2) ?
C1 C2 . 1.523(3) ?
C1 H1A . 0.9900 ?
C1 H1B . 0.9900 ?
C2 H2A . 0.9900 ?
C2 H2B . 0.9900 ?
C3 C4 . 1.529(3) ?
C3 H3A . 0.9900 ?
C3 H3B . 0.9900 ?
C4 H4A . 0.9900 ?
C4 H4B . 0.9900 ?
C5 C6 . 1.517(3) ?
C5 H5A . 0.9900 ?
C5 H5B . 0.9900 ?
C6 H6A . 0.9900 ?
C6 H6B . 0.9900 ?
C7 H7A . 0.9800 ?
C7 H7B . 0.9800 ?
C7 H7C . 0.9800 ?
C8 C9 . 1.508(3) ?
C8 H8A . 0.9900 ?
C8 H8B . 0.9900 ?
C9 H9A . 0.9900 ?
C9 H9B . 0.9900 ?
C10 H10A . 0.9800 ?
C10 H10B . 0.9800 ?
C10 H10C . 0.9800 ?
C11 C12 . 1.517(3) ?
C11 H11A . 0.9900 ?
C11 H11B . 0.9900 ?
C12 H12A . 0.9900 ?
C12 H12B . 0.9900 ?
C13 H13A . 0.9800 ?
C13 H13B . 0.9800 ?
C13 H13C . 0.9800 ?
C14 C15 . 1.505(3) ?
C14 H14A . 0.9900 ?
C14 H14B . 0.9900 ?
C15 H15A . 0.9900 ?
C15 H15B . 0.9900 ?
C16 H16A . 0.9800 ?
C16 H16B . 0.9800 ?
C16 H16C . 0.9800 ?
C17 C18 . 1.513(3) ?
C17 H17A . 0.9900 ?
C17 H17B . 0.9900 ?
C18 H18A . 0.9900 ?
C18 H18B . 0.9900 ?
C19 H19A . 0.9800 ?
C19 H19B . 0.9800 ?
C19 H19C . 0.9800 ?
C20 C21 . 1.517(3) ?
C20 H20A . 0.9900 ?
C20 H20B . 0.9900 ?
C21 H21A . 0.9900 ?
C21 H21B . 0.9900 ?
C22 H22A . 0.9800 ?
C22 H22B . 0.9800 ?
C22 H22C . 0.9800 ?
C23 C24 . 1.521(3) ?
C23 H23A . 0.9900 ?
C23 H23B . 0.9900 ?
C24 H24A . 0.9900 ?
C24 H24B . 0.9900 ?
C25 H25A . 0.9800 ?
C25 H25B . 0.9800 ?
C25 H25C . 0.9800 ?
C26 C27 . 1.515(3) ?
C26 H26A . 0.9900 ?
C26 H26B . 0.9900 ?
C27 H27A . 0.9900 ?
C27 H27B . 0.9900 ?
C28 H28A . 0.9800 ?
C28 H28B . 0.9800 ?
C28 H28C . 0.9800 ?

loop_
_geom_torsion_atom_site_label_1
_geom_torsion_atom_site_label_2
_geom_torsion_atom_site_label_3
_geom_torsion_atom_site_label_4
_geom_torsion_site_symmetry_1
_geom_torsion_site_symmetry_2
_geom_torsion_site_symmetry_3
_geom_torsion_site_symmetry_4
_geom_torsion
_geom_torsion_publ_flag
P2 Fe1 P1 C5 . . . . 140.63(8) ?
P4 Fe1 P1 C5 . . . . -38.31(8) ?
Cl2 Fe1 P1 C5 . . . . -127.90(8) ?
Cl1 Fe1 P1 C5 . . . . 51.32(8) ?
P2 Fe1 P1 C8 . . . . -88.10(8) ?
P4 Fe1 P1 C8 . . . . 92.96(8) ?
Cl2 Fe1 P1 C8 . . . . 3.37(8) ?
Cl1 Fe1 P1 C8 . . . . -177.41(8) ?
P2 Fe1 P1 C1 . . . . 22.58(7) ?
P4 Fe1 P1 C1 . . . . -156.36(7) ?
Cl2 Fe1 P1 C1 . . . . 114.05(7) ?
Cl1 Fe1 P1 C1 . . . . -66.73(7) ?
P1 Fe1 P2 C14 . . . . 119.39(9) ?
P3 Fe1 P2 C14 . . . . -64.89(9) ?
Cl2 Fe1 P2 C14 . . . . 26.70(9) ?
Cl1 Fe1 P2 C14 . . . . -152.94(9) ?
P1 Fe1 P2 C2 . . . . 2.12(7) ?
P3 Fe1 P2 C2 . . . . 177.84(7) ?
Cl2 Fe1 P2 C2 . . . . -90.57(7) ?
Cl1 Fe1 P2 C2 . . . . 89.79(7) ?
P1 Fe1 P2 C11 . . . . -117.64(9) ?
P3 Fe1 P2 C11 . . . . 58.08(9) ?
Cl2 Fe1 P2 C11 . . . . 149.67(9) ?
Cl1 Fe1 P2 C11 . . . . -29.97(9) ?
P2 Fe1 P3 C20 . . . . -45.62(8) ?
P4 Fe1 P3 C20 . . . . 133.28(8) ?
Cl2 Fe1 P3 C20 . . . . -137.51(8) ?
Cl1 Fe1 P3 C20 . . . . 43.27(8) ?
P2 Fe1 P3 C3 . . . . -160.70(7) ?
P4 Fe1 P3 C3 . . . . 18.21(7) ?
Cl2 Fe1 P3 C3 . . . . 107.42(7) ?
Cl1 Fe1 P3 C3 . . . . -71.80(7) ?
P2 Fe1 P3 C17 . . . . 89.04(8) ?
P4 Fe1 P3 C17 . . . . -92.06(8) ?
Cl2 Fe1 P3 C17 . . . . -2.85(8) ?
Cl1 Fe1 P3 C17 . . . . 177.93(8) ?
P1 Fe1 P4 C26 . . . . -60.68(8) ?
P3 Fe1 P4 C26 . . . . 123.61(8) ?
Cl2 Fe1 P4 C26 . . . . 32.12(8) ?
Cl1 Fe1 P4 C26 . . . . -148.24(8) ?
P1 Fe1 P4 C4 . . . . -177.42(7) ?
P3 Fe1 P4 C4 . . . . 6.87(7) ?
Cl2 Fe1 P4 C4 . . . . -84.62(7) ?
Cl1 Fe1 P4 C4 . . . . 95.02(7) ?
P1 Fe1 P4 C23 . . . . 64.33(8) ?
P3 Fe1 P4 C23 . . . . -111.38(8) ?
Cl2 Fe1 P4 C23 . . . . 157.13(8) ?
Cl1 Fe1 P4 C23 . . . . -23.24(8) ?
C5 P1 C1 C2 . . . . -177.30(13) ?
C8 P1 C1 C2 . . . . 76.56(15) ?
Fe1 P1 C1 C2 . . . . -48.80(14) ?
P1 C1 C2 P2 . . . . 50.69(16) ?
C14 P2 C2 C1 . . . . -157.94(14) ?
C11 P2 C2 C1 . . . . 95.55(15) ?
Fe1 P2 C2 C1 . . . . -32.36(15) ?
C20 P3 C3 C4 . . . . -172.46(14) ?
C17 P3 C3 C4 . . . . 80.57(15) ?
Fe1 P3 C3 C4 . . . . -45.98(15) ?
P3 C3 C4 P4 . . . . 52.38(16) ?
C26 P4 C4 C3 . . . . -164.32(14) ?
C23 P4 C4 C3 . . . . 89.55(15) ?
Fe1 P4 C4 C3 . . . . -36.56(15) ?
C8 P1 C5 C6 . . . . 59.36(18) ?
C1 P1 C5 C6 . . . . -42.70(18) ?
Fe1 P1 C5 C6 . . . . -162.48(13) ?
C7 O1 C6 C5 . . . . -179.5(2) ?
P1 C5 C6 O1 . . . . -177.78(14) ?
C5 P1 C8 C9 . . . . 66.56(18) ?
C1 P1 C8 C9 . . . . 172.87(17) ?
Fe1 P1 C8 C9 . . . . -71.69(18) ?
C10 O2 C9 C8 . . . . -174.59(18) ?
P1 C8 C9 O2 . . . . -177.44(14) ?
C14 P2 C11 C12 . . . . -94.62(19) ?
C2 P2 C11 C12 . . . . 13.0(2) ?
Fe1 P2 C11 C12 . . . . 135.13(16) ?
C13 O3 C12 C11 . . . . -179.2(2) ?
P2 C11 C12 O3 . . . . -74.6(2) ?
C2 P2 C14 C15 . . . . -55.2(2) ?
C11 P2 C14 C15 . . . . 53.4(2) ?
Fe1 P2 C14 C15 . . . . -175.56(17) ?
C16 O4 C15 C14 . . . . 154.0(3) ?
P2 C14 C15 O4 . . . . -174.0(2) ?
C20 P3 C17 C18 . . . . 71.91(18) ?
C3 P3 C17 C18 . . . . 176.69(17) ?
Fe1 P3 C17 C18 . . . . -68.42(18) ?
C19 O5 C18 C17 . . . . -171.85(19) ?
P3 C17 C18 O5 . . . . -62.4(2) ?
C3 P3 C20 C21 . . . . -40.69(19) ?
C17 P3 C20 C21 . . . . 60.61(18) ?
Fe1 P3 C20 C21 . . . . -158.04(14) ?
C22 O6 C21 C20 . . . . -172.0(2) ?
P3 C20 C21 O6 . . . . 178.90(15) ?
C26 P4 C23 C24 . . . . -91.54(18) ?
C4 P4 C23 C24 . . . . 14.69(19) ?
Fe1 P4 C23 C24 . . . . 134.91(14) ?
C25 O7 C24 C23 . . . . 84.0(2) ?
P4 C23 C24 O7 . . . . 179.90(14) ?
C4 P4 C26 C27 . . . . -56.39(18) ?
C23 P4 C26 C27 . . . . 51.74(18) ?
Fe1 P4 C26 C27 . . . . -176.26(13) ?
C28 O8 C27 C26 . . . . 171.15(19) ?
P4 C26 C27 O8 . . . . 176.70(14) ?
